data_7056269
loop_
_publ_author_name
'Zhang, Hui'
'Wu, Yanping'
'Fan, Minhui'
'Xiao, Xu-Qiong'
'Mack, John'
'Kubheka, Gugu'
'Nyokong, Tebello'
'Lu, Hua'

_publ_section_title
;
 Aza boron-pyridyl-isoindoline analogues: synthesis and photophysical
 properties
;
_journal_name_full 'New J. Chem.'
_journal_paper_doi 10.1039/C7NJ00707H
_journal_year 2017
_chemical_formula_sum 'C17 H10 B F2 N3 O'
_chemical_formula_weight 321.09
_chemical_name_systematic
; 
 ? 
;
_space_group_IT_number 29
_symmetry_cell_setting orthorhombic
_symmetry_space_group_name_Hall 'P 2c -2ac'
_symmetry_space_group_name_H-M 'P c a 21'
_atom_sites_solution_hydrogens geom
_atom_sites_solution_primary direct
_atom_sites_solution_secondary difmap
_audit_creation_method SHELXL-97
_audit_update_record
;
2016-09-10 deposited with the CCDC.
2017-05-31 downloaded from the CCDC.
;
_cell_angle_alpha 90.00
_cell_angle_beta 90.00
_cell_angle_gamma 90.00
_cell_formula_units_Z 4
_cell_length_a 18.945(11)
_cell_length_b 4.954(3)
_cell_length_c 15.200(9)
_cell_measurement_reflns_used 443
_cell_measurement_temperature 296(2)
_cell_measurement_theta_max 27.49
_cell_measurement_theta_min 2.15
_cell_volume 1426.6(15)
_computing_structure_refinement 'SHELXL-97 (Sheldrick, 1997)'
_computing_structure_solution 'SHELXS-97 (Sheldrick, 1990)'
_diffrn_ambient_temperature 296(2)
_diffrn_measured_fraction_theta_full 0.988
_diffrn_measured_fraction_theta_max 0.988
_diffrn_measurement_device_type 'CCD area detector'
_diffrn_measurement_method 'phi and omega scans'
_diffrn_radiation_monochromator graphite
_diffrn_radiation_source 'fine-focus sealed tube'
_diffrn_radiation_type MoK\a
_diffrn_radiation_wavelength 0.71073
_diffrn_reflns_av_R_equivalents 0.0539
_diffrn_reflns_av_sigmaI/netI 0.1217
_diffrn_reflns_limit_h_max 8
_diffrn_reflns_limit_h_min -24
_diffrn_reflns_limit_k_max 5
_diffrn_reflns_limit_k_min -6
_diffrn_reflns_limit_l_max 19
_diffrn_reflns_limit_l_min -19
_diffrn_reflns_number 4653
_diffrn_reflns_theta_full 27.49
_diffrn_reflns_theta_max 27.49
_diffrn_reflns_theta_min 2.15
_exptl_absorpt_coefficient_mu 0.113
_exptl_absorpt_correction_T_max 0.978
_exptl_absorpt_correction_T_min 0.973
_exptl_absorpt_correction_type multi-scan
_exptl_absorpt_process_details sadabs
_exptl_crystal_colour yellow
_exptl_crystal_density_diffrn 1.495
_exptl_crystal_density_method 'not measured'
_exptl_crystal_description block
_exptl_crystal_F_000 656
_exptl_crystal_size_max 0.3
_exptl_crystal_size_mid 0.2
_exptl_crystal_size_min 0.2
_refine_diff_density_max 0.225
_refine_diff_density_min -0.205
_refine_diff_density_rms 0.054
_refine_ls_abs_structure_details 'Flack H D (1983), Acta Cryst. A39, 876-881'
_refine_ls_abs_structure_Flack 0.1(18)
_refine_ls_extinction_method none
_refine_ls_goodness_of_fit_ref 0.988
_refine_ls_hydrogen_treatment constr
_refine_ls_matrix_type full
_refine_ls_number_parameters 217
_refine_ls_number_reflns 2733
_refine_ls_number_restraints 1
_refine_ls_restrained_S_all 0.988
_refine_ls_R_factor_all 0.1627
_refine_ls_R_factor_gt 0.0602
_refine_ls_shift/su_max 0.000
_refine_ls_shift/su_mean 0.000
_refine_ls_structure_factor_coef Fsqd
_refine_ls_weighting_details 'calc w=1/[\s^2^(Fo^2^)+(0.0579P)^2^+0.0000P] where P=(Fo^2^+2Fc^2^)/3'
_refine_ls_weighting_scheme calc
_refine_ls_wR_factor_gt 0.1140
_refine_ls_wR_factor_ref 0.1568
_reflns_number_gt 1263
_reflns_number_total 2733
_reflns_threshold_expression >2sigma(I)
_cod_data_source_file c7nj00707h2.cif
_cod_data_source_block mo60408a
_cod_depositor_comments
;
The following automatic conversions were performed:

'_symmetry_cell_setting' value 'Orthorhombic' changed to
'orthorhombic' according to
/home/data/users/saulius/crontab/automatic-downloads/rss-feeds/RSC/lib/dictionaries/cif_core.dic
dictionary named 'cif_core.dic' version 2.4.2 from 2011-04-26.

Automatic conversion script
Id: cif_fix_values 4973 2017-02-22 13:04:09Z antanas 
;
_cod_original_cell_volume 1426.5(14)
_cod_original_sg_symbol_H-M Pca2(1)
_cod_database_code 7056269

loop_
_symmetry_equiv_pos_as_xyz
'x, y, z'
'-x, -y, z+1/2'
'x+1/2, -y, z'
'-x+1/2, y, z+1/2'

loop_
_atom_site_label
_atom_site_type_symbol
_atom_site_fract_x
_atom_site_fract_y
_atom_site_fract_z
_atom_site_U_iso_or_equiv
_atom_site_adp_type
_atom_site_occupancy
_atom_site_symmetry_multiplicity
_atom_site_calc_flag
_atom_site_refinement_flags
B1 B 0.4570(3) -0.2285(13) 0.4361(4) 0.0381(14) Uani 1 1 d .
F1 F 0.51715(15) -0.1111(6) 0.4689(2) 0.0619(10) Uani 1 1 d .
F2 F 0.45261(17) -0.4917(6) 0.4649(2) 0.0596(8) Uani 1 1 d .
N1 N 0.4636(2) -0.2327(9) 0.3312(3) 0.0411(11) Uani 1 1 d .
N2 N 0.3911(2) -0.0684(7) 0.4539(3) 0.0373(10) Uani 1 1 d .
N3 N 0.3750(2) 0.1026(8) 0.3088(2) 0.0408(11) Uani 1 1 d .
O1 O 0.3772(2) -0.1298(9) 0.6041(2) 0.0714(13) Uani 1 1 d .
C1 C 0.3600(3) -0.0246(13) 0.5356(3) 0.0488(16) Uani 1 1 d .
C2 C 0.3024(3) 0.1730(12) 0.5201(4) 0.0483(15) Uani 1 1 d .
C3 C 0.3034(3) 0.2527(10) 0.4343(3) 0.0348(11) Uani 1 1 d .
C4 C 0.3588(3) 0.0967(10) 0.3914(3) 0.0370(13) Uani 1 1 d .
C5 C 0.4264(3) -0.0737(12) 0.2767(3) 0.0438(15) Uani 1 1 d .
C6 C 0.4377(4) -0.0811(13) 0.1874(4) 0.0590(18) Uani 1 1 d .
H6 H 0.4122 0.0336 0.1508 0.071 Uiso 1 1 calc R
C7 C 0.4852(4) -0.2516(15) 0.1520(4) 0.071(2) Uani 1 1 d .
H7 H 0.4927 -0.2563 0.0916 0.085 Uiso 1 1 calc R
C8 C 0.5225(4) -0.4199(13) 0.2079(5) 0.073(2) Uani 1 1 d .
H8 H 0.5550 -0.5420 0.1852 0.087 Uiso 1 1 calc R
C9 C 0.5113(3) -0.4059(13) 0.2962(4) 0.0594(17) Uani 1 1 d .
H9 H 0.5370 -0.5178 0.3334 0.071 Uiso 1 1 calc R
C10 C 0.2538(3) 0.2803(12) 0.5815(4) 0.0656(17) Uani 1 1 d .
H10 H 0.2542 0.2231 0.6398 0.079 Uiso 1 1 calc R
C11 C 0.2064(3) 0.4690(14) 0.5537(3) 0.0610(17) Uani 1 1 d .
H11 H 0.1735 0.5403 0.5927 0.073 Uiso 1 1 calc R
C12 C 0.2075(3) 0.5558(10) 0.4649(4) 0.0506(14) Uani 1 1 d .
C13 C 0.1581(3) 0.7569(13) 0.4348(5) 0.0641(18) Uani 1 1 d .
H13 H 0.1249 0.8290 0.4732 0.077 Uiso 1 1 calc R
C14 C 0.1607(4) 0.8412(13) 0.3484(5) 0.068(2) Uani 1 1 d .
H14 H 0.1296 0.9738 0.3293 0.081 Uiso 1 1 calc R
C15 C 0.2083(3) 0.7336(13) 0.2902(4) 0.0627(17) Uani 1 1 d .
H15 H 0.2082 0.7935 0.2322 0.075 Uiso 1 1 calc R
C16 C 0.2557(3) 0.5410(11) 0.3150(3) 0.0470(14) Uani 1 1 d .
H16 H 0.2873 0.4714 0.2741 0.056 Uiso 1 1 calc R
C17 C 0.2569(3) 0.4480(10) 0.4019(3) 0.0416(14) Uani 1 1 d .

loop_
_atom_site_aniso_label
_atom_site_aniso_U_11
_atom_site_aniso_U_22
_atom_site_aniso_U_33
_atom_site_aniso_U_23
_atom_site_aniso_U_13
_atom_site_aniso_U_12
B1 0.038(3) 0.032(3) 0.045(3) -0.001(3) 0.005(3) -0.006(3)
F1 0.0461(17) 0.070(2) 0.069(2) -0.015(2) -0.0127(18) -0.0041(17)
F2 0.077(2) 0.0429(17) 0.0588(18) 0.0069(17) -0.005(2) 0.0087(18)
N1 0.043(3) 0.038(3) 0.042(2) -0.003(2) 0.005(2) 0.000(2)
N2 0.044(2) 0.031(2) 0.037(2) 0.004(2) 0.002(2) 0.007(2)
N3 0.049(3) 0.040(3) 0.033(2) -0.0006(19) -0.003(2) 0.000(2)
O1 0.089(3) 0.086(3) 0.039(2) 0.026(2) 0.005(2) 0.030(3)
C1 0.048(4) 0.058(4) 0.040(3) 0.004(3) 0.001(3) -0.008(3)
C2 0.048(4) 0.052(4) 0.045(3) 0.003(3) 0.004(3) 0.006(3)
C3 0.033(3) 0.036(3) 0.036(3) 0.003(2) -0.002(2) 0.001(3)
C4 0.045(3) 0.037(3) 0.029(3) 0.002(3) 0.000(2) -0.008(3)
C5 0.044(3) 0.052(4) 0.036(3) -0.003(3) 0.007(3) -0.015(3)
C6 0.077(5) 0.057(4) 0.043(3) -0.011(3) 0.011(3) -0.009(4)
C7 0.097(5) 0.071(5) 0.044(4) -0.013(3) 0.005(4) -0.014(5)
C8 0.089(6) 0.057(5) 0.072(5) -0.028(4) 0.022(4) -0.004(4)
C9 0.051(4) 0.062(4) 0.065(4) -0.008(3) 0.001(3) 0.016(3)
C10 0.077(4) 0.076(4) 0.045(3) 0.004(3) 0.019(3) 0.020(4)
C11 0.060(4) 0.076(5) 0.047(4) -0.003(3) 0.008(3) 0.013(4)
C12 0.043(3) 0.043(3) 0.065(4) -0.005(3) -0.006(3) 0.010(3)
C13 0.052(4) 0.053(4) 0.087(5) -0.013(4) -0.005(4) 0.005(3)
C14 0.051(4) 0.059(5) 0.093(6) 0.001(4) -0.019(4) 0.018(3)
C15 0.063(4) 0.061(4) 0.065(4) 0.018(3) -0.017(4) -0.008(4)
C16 0.047(3) 0.046(3) 0.049(3) 0.004(3) -0.006(3) -0.006(3)
C17 0.043(3) 0.038(3) 0.044(3) 0.001(3) -0.005(3) -0.006(3)

loop_
_atom_type_symbol
_atom_type_description
_atom_type_scat_dispersion_real
_atom_type_scat_dispersion_imag
_atom_type_scat_source
C C 0.0033 0.0016 'International Tables Vol C Tables 4.2.6.8 and 6.1.1.4'
H H 0.0000 0.0000 'International Tables Vol C Tables 4.2.6.8 and 6.1.1.4'
B B 0.0013 0.0007 'International Tables Vol C Tables 4.2.6.8 and 6.1.1.4'
N N 0.0061 0.0033 'International Tables Vol C Tables 4.2.6.8 and 6.1.1.4'
O O 0.0106 0.0060 'International Tables Vol C Tables 4.2.6.8 and 6.1.1.4'
F F 0.0171 0.0103 'International Tables Vol C Tables 4.2.6.8 and 6.1.1.4'

loop_
_geom_angle_atom_site_label_1
_geom_angle_atom_site_label_2
_geom_angle_atom_site_label_3
_geom_angle
F1 B1 F2 109.6(5)
F1 B1 N2 113.6(5)
F2 B1 N2 113.0(4)
F1 B1 N1 107.7(4)
F2 B1 N1 108.0(4)
N2 B1 N1 104.5(4)
C5 N1 C9 118.6(5)
C5 N1 B1 124.6(5)
C9 N1 B1 116.9(5)
C1 N2 C4 109.3(4)
C1 N2 B1 126.5(4)
C4 N2 B1 123.4(4)
C4 N3 C5 119.4(5)
O1 C1 N2 126.0(5)
O1 C1 C2 128.2(5)
N2 C1 C2 105.8(5)
C3 C2 C10 122.1(6)
C3 C2 C1 109.5(5)
C10 C2 C1 128.4(5)
C2 C3 C17 122.0(5)
C2 C3 C4 106.5(5)
C17 C3 C4 131.5(5)
N3 C4 N2 124.7(5)
N3 C4 C3 126.5(5)
N2 C4 C3 108.8(4)
N1 C5 C6 120.8(6)
N1 C5 N3 121.1(4)
C6 C5 N3 118.0(6)
C7 C6 C5 121.0(7)
C6 C7 C8 118.3(6)
C9 C8 C7 119.7(7)
N1 C9 C8 121.6(6)
C11 C10 C2 118.7(6)
C10 C11 C12 119.6(5)
C11 C12 C13 120.2(6)
C11 C12 C17 122.0(5)
C13 C12 C17 117.8(6)
C14 C13 C12 119.3(6)
C15 C14 C13 121.4(6)
C16 C15 C14 121.7(6)
C15 C16 C17 120.2(6)
C3 C17 C16 124.8(5)
C3 C17 C12 115.5(4)
C16 C17 C12 119.7(5)

loop_
_geom_bond_atom_site_label_1
_geom_bond_atom_site_label_2
_geom_bond_distance
B1 F1 1.373(6)
B1 F2 1.378(7)
B1 N2 1.505(7)
B1 N1 1.599(7)
N1 C5 1.342(7)
N1 C9 1.355(7)
N2 C1 1.391(6)
N2 C4 1.395(6)
N3 C4 1.294(6)
N3 C5 1.396(7)
O1 C1 1.210(6)
C1 C2 1.484(8)
C2 C3 1.362(7)
C2 C10 1.416(8)
C3 C17 1.399(7)
C3 C4 1.457(7)
C5 C6 1.375(7)
C6 C7 1.345(9)
C7 C8 1.385(9)
C8 C9 1.359(8)
C10 C11 1.364(8)
C11 C12 1.416(8)
C12 C13 1.441(8)
C12 C17 1.441(7)
C13 C14 1.378(9)
C14 C15 1.371(9)
C15 C16 1.363(8)
C16 C17 1.399(6)
